data_4024747
loop_
_publ_author_name
'Qingyi Li'
'Paul Hurley'
'Hui Ding'
'Andrew G. Roberts'
'Radha Akella'
'Patrick G. Harran'

_publ_section_title
;
Exploring Symmetry-Based Logic for a Synthesis of Palau'amine
;
_journal_name_full 'Journal of Organic Chemistry'
_journal_page_first 5909
_journal_page_last 5919
_journal_paper_doi 10.1021/jo900755r
_journal_volume 74
_journal_year 2009
_chemical_formula_sum 'C50 H59 Br4 N10 O6 Si2'
_chemical_formula_weight 1272.90
_chemical_name_systematic
; 
 ? 
;
_space_group_IT_number 2
_symmetry_cell_setting triclinic
_symmetry_space_group_name_Hall '-P 1'
_symmetry_space_group_name_H-M 'P -1'
_atom_sites_solution_hydrogens geom
_atom_sites_solution_primary direct
_atom_sites_solution_secondary difmap
_audit_creation_method SHELXL-97
_cell_angle_alpha 77.543(5)
_cell_angle_beta 89.825(5)
_cell_angle_gamma 73.373(5)
_cell_formula_units_Z 2
_cell_length_a 10.888(5)
_cell_length_b 15.141(5)
_cell_length_c 19.004(5)
_cell_measurement_reflns_used 128
_cell_measurement_temperature 293(2)
_cell_measurement_theta_max 0.2
_cell_measurement_theta_min 0.01
_cell_volume 2925.5(18)
_computing_cell_refinement 'HKL2000 v095.373'
_computing_data_collection 'collect, Nonius 1999'
_computing_data_reduction 'HKL2000 v095.373'
_computing_publication_material 'XCIF (Sheldrick and Bruker 1997)'
_computing_structure_refinement 'SHELXL-97 (Sheldrick, 1997)'
_computing_structure_solution 'SHELXS-97 (Sheldrick, 1990)'
_diffrn_ambient_temperature 293(2)
_diffrn_measured_fraction_theta_full 0.952
_diffrn_measured_fraction_theta_max 0.952
_diffrn_measurement_device_type 'Kappa CCD'
_diffrn_measurement_method collect
_diffrn_radiation_monochromator graphite
_diffrn_radiation_source 'fine-focus sealed tube'
_diffrn_radiation_type MoK\a
_diffrn_radiation_wavelength 0.71069
_diffrn_reflns_av_R_equivalents 0.0000
_diffrn_reflns_av_sigmaI/netI 0.1561
_diffrn_reflns_limit_h_max 10
_diffrn_reflns_limit_h_min 0
_diffrn_reflns_limit_k_max 15
_diffrn_reflns_limit_k_min -14
_diffrn_reflns_limit_l_max 19
_diffrn_reflns_limit_l_min -18
_diffrn_reflns_number 5812
_diffrn_reflns_theta_full 20.81
_diffrn_reflns_theta_max 20.81
_diffrn_reflns_theta_min 1.60
_exptl_absorpt_coefficient_mu 2.846
_exptl_absorpt_correction_T_max 0.82
_exptl_absorpt_correction_T_min 0.66
_exptl_absorpt_correction_type empirical
_exptl_absorpt_process_details HKL2000
_exptl_crystal_colour colorless
_exptl_crystal_density_diffrn 1.445
_exptl_crystal_density_method 'not measured'
_exptl_crystal_description plate
_exptl_crystal_F_000 1290
_exptl_crystal_size_max 0.16
_exptl_crystal_size_mid 0.12
_exptl_crystal_size_min 0.07
_refine_diff_density_max 2.321
_refine_diff_density_min -0.657
_refine_diff_density_rms 0.138
_refine_ls_extinction_method none
_refine_ls_goodness_of_fit_ref 1.016
_refine_ls_hydrogen_treatment constr
_refine_ls_matrix_type full
_refine_ls_number_parameters 650
_refine_ls_number_reflns 5812
_refine_ls_number_restraints 0
_refine_ls_restrained_S_all 1.016
_refine_ls_R_factor_all 0.0783
_refine_ls_R_factor_gt 0.0630
_refine_ls_shift/su_max 0.001
_refine_ls_shift/su_mean 0.000
_refine_ls_structure_factor_coef Fsqd
_refine_ls_weighting_details 'calc w=1/[\s^2^(Fo^2^)+(0.2000P)^2^+0.0000P] where P=(Fo^2^+2Fc^2^)/3'
_refine_ls_weighting_scheme calc
_refine_ls_wR_factor_gt 0.1724
_refine_ls_wR_factor_ref 0.2314
_reflns_number_gt 3018
_reflns_number_total 5812
_reflns_threshold_expression >2sigma(I)
_cod_data_source_file jo900755r_si_006.cif
_cod_data_source_block shelxl
_cod_database_code 4024747

loop_
_symmetry_equiv_pos_as_xyz
'x, y, z'
'-x, -y, -z'

loop_
_atom_site_label
_atom_site_type_symbol
_atom_site_fract_x
_atom_site_fract_y
_atom_site_fract_z
_atom_site_U_iso_or_equiv
_atom_site_adp_type
_atom_site_occupancy
_atom_site_symmetry_multiplicity
_atom_site_calc_flag
_atom_site_refinement_flags
_atom_site_disorder_assembly
_atom_site_disorder_group
Br1 Br -0.0608(2) 0.11577(15) 0.93252(10) 0.0911(8) Uani 1 1 d . . .
Br2 Br 0.48908(19) 0.41186(16) 0.08799(10) 0.0846(8) Uani 1 1 d . . .
Br3 Br -0.3832(2) 0.25641(17) 0.86078(12) 0.0987(9) Uani 1 1 d . . .
Br4 Br 0.2083(3) 0.61166(17) 0.04197(12) 0.1239(11) Uani 1 1 d . . .
Si5 Si 0.1767(5) 0.1084(4) 0.1752(3) 0.0768(16) Uani 1 1 d . . .
Si6 Si -0.4200(5) 0.1659(4) 0.5319(3) 0.0741(16) Uani 1 1 d . . .
O1 O 0.0973(12) -0.0666(9) 0.6022(6) 0.076(4) Uani 1 1 d . . .
O2 O -0.3727(12) 0.3039(11) 0.6411(8) 0.105(5) Uani 1 1 d . . .
O3 O -0.1122(11) 0.3778(8) 0.6167(6) 0.066(3) Uani 1 1 d . . .
O4 O 0.3083(12) 0.4025(8) 0.3706(7) 0.070(3) Uani 1 1 d . . .
O5 O -0.1940(13) 0.3169(8) 0.2269(6) 0.085(4) Uani 1 1 d . . .
O6 O 0.3819(11) 0.2469(8) 0.2720(6) 0.068(3) Uani 1 1 d . . .
N1 N 0.2715(13) 0.1201(9) 0.7168(7) 0.054(4) Uani 1 1 d . . .
N2 N 0.2017(14) -0.0010(10) 0.6715(8) 0.063(4) Uani 1 1 d . . .
N3 N 0.0777(12) 0.1486(9) 0.6498(6) 0.051(3) Uani 1 1 d . . .
N4 N 0.0519(14) 0.2467(9) 0.6305(7) 0.057(4) Uani 1 1 d . . .
N5 N 0.0999(14) 0.4262(8) 0.3389(7) 0.058(4) Uani 1 1 d . . .
N6 N 0.0149(13) 0.4224(9) 0.2865(7) 0.057(4) Uani 1 1 d . . .
N7 N -0.1814(13) 0.4619(10) 0.2354(7) 0.068(4) Uani 1 1 d . . .
N8 N -0.1126(15) 0.5825(12) 0.2763(8) 0.076(4) Uani 1 1 d . . .
N9 N -0.2247(13) 0.2847(9) 0.7433(8) 0.060(4) Uani 1 1 d . . .
N10 N 0.3580(14) 0.4075(9) 0.2182(7) 0.062(4) Uani 1 1 d . . .
C1 C 0.3423(19) -0.0988(14) 0.9364(9) 0.081(6) Uani 1 1 d . . .
H1 H 0.3534 -0.1014 0.9854 0.097 Uiso 1 1 calc R . .
C2 C 0.296(2) -0.1633(13) 0.9137(13) 0.085(6) Uani 1 1 d . . .
H2 H 0.2777 -0.2117 0.9473 0.102 Uiso 1 1 calc R . .
C3 C 0.2757(18) -0.1567(14) 0.8392(12) 0.084(6) Uani 1 1 d . . .
H3 H 0.2395 -0.1993 0.8251 0.101 Uiso 1 1 calc R . .
C4 C 0.3063(17) -0.0917(12) 0.7878(9) 0.062(5) Uani 1 1 d . . .
C5 C 0.3572(15) -0.0229(12) 0.8084(9) 0.062(5) Uani 1 1 d . . .
C6 C 0.3732(16) -0.0275(13) 0.8838(11) 0.078(6) Uani 1 1 d . . .
H6 H 0.4044 0.0170 0.8988 0.094 Uiso 1 1 calc R . .
C7 C 0.3840(16) 0.0541(11) 0.7533(9) 0.065(5) Uani 1 1 d . . .
H7A H 0.4307 0.0868 0.7767 0.077 Uiso 1 1 calc R . .
H7B H 0.4385 0.0265 0.7184 0.077 Uiso 1 1 calc R . .
C8 C 0.1977(15) 0.0880(11) 0.6843(9) 0.051(4) Uani 1 1 d . . .
C9 C 0.2910(16) -0.0919(10) 0.7117(9) 0.062(5) Uani 1 1 d . . .
H9A H 0.2578 -0.1436 0.7071 0.074 Uiso 1 1 calc R . .
H9B H 0.3740 -0.1018 0.6909 0.074 Uiso 1 1 calc R . .
C10 C 0.1093(17) 0.0013(13) 0.6211(10) 0.062(5) Uani 1 1 d . . .
C11 C 0.0325(15) 0.1044(11) 0.5963(8) 0.061(5) Uani 1 1 d . . .
H11 H -0.0595 0.1115 0.5996 0.073 Uiso 1 1 calc R . .
C12 C 0.0966(16) 0.2833(11) 0.5608(8) 0.060(5) Uani 1 1 d . . .
H12A H 0.1890 0.2569 0.5609 0.072 Uiso 1 1 calc R . .
H12B H 0.0766 0.3516 0.5521 0.072 Uiso 1 1 calc R . .
C13 C 0.0296(15) 0.2558(10) 0.5007(9) 0.057(4) Uani 1 1 d . . .
H13 H -0.0633 0.2822 0.5032 0.068 Uiso 1 1 calc R . .
C14 C 0.0605(17) 0.1464(11) 0.5188(8) 0.063(5) Uani 1 1 d . . .
H14A H 0.0105 0.1284 0.4851 0.075 Uiso 1 1 calc R . .
H14B H 0.1506 0.1190 0.5119 0.075 Uiso 1 1 calc R . .
C15 C 0.0641(15) 0.2947(10) 0.4227(8) 0.048(4) Uani 1 1 d . . .
H15 H 0.1495 0.2562 0.4142 0.058 Uiso 1 1 calc R . .
C16 C 0.0647(16) 0.3952(11) 0.4135(8) 0.060(5) Uani 1 1 d . . .
H16A H -0.0195 0.4346 0.4211 0.072 Uiso 1 1 calc R . .
H16B H 0.1266 0.3999 0.4481 0.072 Uiso 1 1 calc R . .
C17 C -0.0131(16) 0.3327(11) 0.2936(9) 0.058(4) Uani 1 1 d . . .
H17 H 0.0533 0.2882 0.2732 0.070 Uiso 1 1 calc R . .
C18 C -0.0315(16) 0.2917(11) 0.3677(8) 0.055(4) Uani 1 1 d . . .
H18A H -0.0286 0.2262 0.3712 0.066 Uiso 1 1 calc R . .
H18B H -0.1167 0.3246 0.3795 0.066 Uiso 1 1 calc R . .
C19 C -0.1375(18) 0.3666(12) 0.2475(9) 0.062(5) Uani 1 1 d . . .
C20 C -0.1006(18) 0.5000(15) 0.2667(10) 0.067(5) Uani 1 1 d . . .
C21 C -0.2323(16) 0.6596(13) 0.2522(10) 0.073(5) Uani 1 1 d . . .
H21A H -0.2229 0.7175 0.2624 0.088 Uiso 1 1 calc R . .
H21B H -0.3021 0.6445 0.2793 0.088 Uiso 1 1 calc R . .
C22 C -0.2654(15) 0.6753(13) 0.1734(9) 0.060(5) Uani 1 1 d . . .
C23 C -0.2944(16) 0.6088(12) 0.1438(11) 0.062(5) Uani 1 1 d . . .
C24 C -0.3050(17) 0.5247(13) 0.1911(10) 0.082(6) Uani 1 1 d . . .
H24A H -0.3340 0.4877 0.1626 0.098 Uiso 1 1 calc R . .
H24B H -0.3707 0.5424 0.2243 0.098 Uiso 1 1 calc R . .
C25 C -0.3232(19) 0.6253(15) 0.0742(10) 0.086(6) Uani 1 1 d . . .
H25 H -0.3411 0.5779 0.0559 0.103 Uiso 1 1 calc R . .
C26 C -0.328(2) 0.7079(18) 0.0280(12) 0.099(7) Uani 1 1 d . . .
H26 H -0.3535 0.7206 -0.0207 0.118 Uiso 1 1 calc R . .
C27 C -0.291(2) 0.7733(16) 0.0601(14) 0.113(8) Uani 1 1 d . . .
H27 H -0.2861 0.8293 0.0299 0.135 Uiso 1 1 calc R . .
C28 C -0.2622(19) 0.7601(14) 0.1320(12) 0.085(6) Uani 1 1 d . . .
H28 H -0.2417 0.8058 0.1516 0.102 Uiso 1 1 calc R . .
C29 C -0.0607(17) 0.2985(13) 0.6552(10) 0.059(5) Uani 1 1 d . . .
C30 C -0.1016(16) 0.2597(11) 0.7258(9) 0.054(4) Uani 1 1 d . . .
C31 C -0.0257(16) 0.1958(12) 0.7839(9) 0.062(5) Uani 1 1 d . . .
C32 C -0.1128(17) 0.1891(13) 0.8406(10) 0.071(5) Uani 1 1 d . . .
C33 C -0.2329(15) 0.2439(11) 0.8132(9) 0.060(5) Uani 1 1 d . . .
C34 C -0.3377(19) 0.3480(14) 0.6991(10) 0.082(6) Uani 1 1 d . . .
H34A H -0.3208 0.4070 0.6769 0.099 Uiso 1 1 calc R . .
H34B H -0.4093 0.3620 0.7294 0.099 Uiso 1 1 calc R . .
C35 C -0.432(2) 0.2388(18) 0.6685(13) 0.131(10) Uani 1 1 d . . .
H35A H -0.4924 0.2608 0.7032 0.157 Uiso 1 1 calc R . .
H35B H -0.3703 0.1799 0.6924 0.157 Uiso 1 1 calc R . .
C36 C -0.5037(19) 0.2246(14) 0.6040(10) 0.089(6) Uani 1 1 d . . .
H36A H -0.5568 0.2868 0.5793 0.107 Uiso 1 1 calc R . .
H36B H -0.5621 0.1893 0.6241 0.107 Uiso 1 1 calc R . .
C37 C -0.337(2) 0.2453(15) 0.4716(13) 0.132(9) Uani 1 1 d . . .
H37A H -0.2717 0.2558 0.4996 0.198 Uiso 1 1 calc R . .
H37B H -0.3990 0.3048 0.4507 0.198 Uiso 1 1 calc R . .
H37C H -0.2988 0.2156 0.4338 0.198 Uiso 1 1 calc R . .
C38 C -0.307(2) 0.0487(15) 0.5788(12) 0.112(7) Uani 1 1 d . . .
H38A H -0.2432 0.0589 0.6084 0.168 Uiso 1 1 calc R . .
H38B H -0.2653 0.0156 0.5434 0.168 Uiso 1 1 calc R . .
H38C H -0.3540 0.0118 0.6084 0.168 Uiso 1 1 calc R . .
C39 C -0.543(2) 0.1483(18) 0.4754(13) 0.131(9) Uani 1 1 d . . .
H39A H -0.6011 0.2086 0.4528 0.196 Uiso 1 1 calc R . .
H39B H -0.5891 0.1104 0.5048 0.196 Uiso 1 1 calc R . .
H39C H -0.5024 0.1167 0.4390 0.196 Uiso 1 1 calc R . .
C40 C 0.2284(19) 0.4239(11) 0.3221(10) 0.061(5) Uani 1 1 d . . .
C41 C 0.2477(16) 0.4527(12) 0.2460(8) 0.054(4) Uani 1 1 d . . .
C42 C 0.1787(18) 0.5285(11) 0.1920(10) 0.070(5) Uani 1 1 d . . .
C43 C 0.250(2) 0.5298(12) 0.1308(9) 0.071(5) Uani 1 1 d . . .
C44 C 0.3526(18) 0.4558(15) 0.1475(9) 0.066(5) Uani 1 1 d . . .
C45 C 0.4429(18) 0.3142(12) 0.2546(10) 0.071(5) Uani 1 1 d . . .
H45A H 0.5108 0.2940 0.2232 0.086 Uiso 1 1 calc R . .
H45B H 0.4826 0.3201 0.2983 0.086 Uiso 1 1 calc R . .
C46 C 0.3294(17) 0.2251(11) 0.2112(10) 0.070(5) Uani 1 1 d . . .
H46A H 0.3959 0.2059 0.1789 0.083 Uiso 1 1 calc R . .
H46B H 0.2632 0.2800 0.1848 0.083 Uiso 1 1 calc R . .
C47 C 0.2708(17) 0.1419(11) 0.2423(9) 0.072(5) Uani 1 1 d . . .
H47A H 0.2151 0.1595 0.2801 0.086 Uiso 1 1 calc R . .
H47B H 0.3404 0.0865 0.2645 0.086 Uiso 1 1 calc R . .
C48 C 0.2832(17) 0.0318(14) 0.1218(11) 0.100(7) Uani 1 1 d . . .
H48A H 0.3351 0.0661 0.0937 0.150 Uiso 1 1 calc R . .
H48B H 0.2318 0.0130 0.0902 0.150 Uiso 1 1 calc R . .
H48C H 0.3378 -0.0234 0.1540 0.150 Uiso 1 1 calc R . .
C49 C 0.064(2) 0.2132(15) 0.1137(10) 0.110(8) Uani 1 1 d . . .
H49A H 0.0094 0.2520 0.1418 0.164 Uiso 1 1 calc R . .
H49B H 0.0131 0.1923 0.0835 0.164 Uiso 1 1 calc R . .
H49C H 0.1127 0.2492 0.0840 0.164 Uiso 1 1 calc R . .
C50 C 0.078(2) 0.0365(13) 0.2303(12) 0.109(8) Uani 1 1 d . . .
H50A H 0.0218 0.0745 0.2585 0.163 Uiso 1 1 calc R . .
H50B H 0.1344 -0.0183 0.2618 0.163 Uiso 1 1 calc R . .
H50C H 0.0280 0.0171 0.1984 0.163 Uiso 1 1 calc R . .
H31 H 0.0819 0.1686 0.7975 0.06(4) Uiso 1 1 d R . .

loop_
_atom_site_aniso_label
_atom_site_aniso_U_11
_atom_site_aniso_U_22
_atom_site_aniso_U_33
_atom_site_aniso_U_23
_atom_site_aniso_U_13
_atom_site_aniso_U_12
Br1 0.1020(17) 0.0966(16) 0.0621(13) -0.0011(11) 0.0043(11) -0.0215(13)
Br2 0.0829(15) 0.1174(17) 0.0675(14) -0.0292(12) 0.0140(11) -0.0451(13)
Br3 0.0773(15) 0.1195(18) 0.0913(16) -0.0173(13) 0.0275(12) -0.0211(13)
Br4 0.177(3) 0.0962(17) 0.0708(16) 0.0154(13) 0.0061(16) -0.0211(17)
Si5 0.069(4) 0.080(4) 0.084(4) -0.016(3) 0.009(3) -0.027(3)
Si6 0.069(4) 0.077(4) 0.084(4) -0.019(3) 0.001(3) -0.031(3)
O1 0.106(10) 0.058(8) 0.074(9) -0.019(7) -0.015(7) -0.035(8)
O2 0.078(10) 0.115(11) 0.121(12) -0.003(10) -0.005(9) -0.045(9)
O3 0.062(8) 0.064(8) 0.072(8) -0.019(7) 0.000(6) -0.016(7)
O4 0.062(8) 0.092(9) 0.064(8) -0.023(7) -0.007(7) -0.028(7)
O5 0.116(11) 0.063(8) 0.087(9) -0.023(7) -0.017(8) -0.039(8)
O6 0.081(8) 0.056(7) 0.066(8) -0.004(6) 0.004(7) -0.028(7)
N1 0.044(9) 0.058(9) 0.058(9) -0.001(7) -0.014(7) -0.020(8)
N2 0.071(10) 0.059(11) 0.066(10) -0.016(8) -0.003(9) -0.027(9)
N3 0.065(10) 0.067(10) 0.034(7) -0.029(7) 0.011(7) -0.027(9)
N4 0.075(11) 0.039(9) 0.054(9) -0.001(7) 0.000(8) -0.022(8)
N5 0.067(10) 0.049(8) 0.058(10) -0.002(7) -0.013(8) -0.025(7)
N6 0.059(10) 0.065(10) 0.049(9) -0.008(7) -0.002(8) -0.026(9)
N7 0.066(10) 0.070(11) 0.077(10) -0.023(9) -0.014(8) -0.030(9)
N8 0.091(13) 0.084(12) 0.066(10) -0.032(9) 0.000(9) -0.036(11)
N9 0.046(10) 0.054(9) 0.068(11) -0.005(8) 0.008(8) -0.003(7)
N10 0.068(11) 0.064(10) 0.058(10) -0.004(8) 0.008(8) -0.032(9)
C1 0.105(16) 0.078(13) 0.043(11) 0.015(11) 0.012(11) -0.020(13)
C2 0.097(16) 0.060(13) 0.106(19) -0.012(12) 0.010(13) -0.039(12)
C3 0.079(14) 0.088(15) 0.090(17) -0.016(13) -0.019(12) -0.035(12)
C4 0.083(13) 0.055(11) 0.058(13) -0.017(10) 0.006(10) -0.034(10)
C5 0.045(10) 0.073(13) 0.055(12) -0.010(10) -0.008(9) 0.002(9)
C6 0.055(12) 0.081(14) 0.092(16) -0.028(12) -0.028(11) -0.002(10)
C7 0.058(12) 0.067(11) 0.069(12) -0.004(10) -0.016(10) -0.028(11)
C8 0.028(10) 0.041(11) 0.068(12) -0.001(9) 0.009(9) 0.009(9)
C9 0.062(12) 0.043(10) 0.075(13) -0.019(9) -0.001(10) -0.002(9)
C10 0.061(12) 0.054(13) 0.061(12) 0.001(10) 0.001(10) -0.011(10)
C11 0.056(11) 0.069(12) 0.059(11) -0.005(10) 0.016(9) -0.027(10)
C12 0.067(11) 0.047(10) 0.066(12) -0.007(9) -0.005(10) -0.020(9)
C13 0.050(10) 0.042(10) 0.079(13) -0.017(9) -0.006(9) -0.013(8)
C14 0.083(13) 0.065(12) 0.047(10) -0.019(9) -0.006(9) -0.027(10)
C15 0.057(10) 0.038(9) 0.054(10) -0.015(8) -0.001(9) -0.018(8)
C16 0.076(12) 0.070(12) 0.040(10) -0.008(8) 0.006(9) -0.033(10)
C17 0.058(12) 0.047(10) 0.070(13) -0.010(9) -0.005(10) -0.018(9)
C18 0.077(12) 0.051(10) 0.046(10) -0.023(8) 0.002(9) -0.021(9)
C19 0.093(15) 0.034(11) 0.069(12) -0.012(9) -0.002(11) -0.032(11)
C20 0.064(13) 0.077(14) 0.069(13) -0.020(11) -0.008(10) -0.032(13)
C21 0.043(11) 0.077(13) 0.086(15) -0.029(11) -0.015(10) 0.012(10)
C22 0.052(11) 0.059(12) 0.061(12) -0.011(11) -0.003(9) -0.004(9)
C23 0.066(12) 0.049(11) 0.078(15) -0.013(11) -0.008(10) -0.030(10)
C24 0.068(14) 0.098(16) 0.092(15) -0.060(13) -0.014(12) -0.016(12)
C25 0.118(17) 0.094(16) 0.042(12) 0.009(11) -0.027(11) -0.044(13)
C26 0.104(17) 0.123(19) 0.074(16) -0.033(16) -0.031(13) -0.032(15)
C27 0.114(19) 0.105(18) 0.11(2) 0.002(17) 0.019(16) -0.036(16)
C28 0.110(17) 0.076(15) 0.073(15) -0.014(12) -0.030(12) -0.036(12)
C29 0.051(12) 0.047(11) 0.077(14) -0.023(11) -0.010(11) -0.004(10)
C30 0.051(12) 0.052(10) 0.055(11) -0.004(9) 0.008(10) -0.014(9)
C31 0.058(12) 0.068(12) 0.060(12) -0.020(10) -0.014(10) -0.014(10)
C32 0.052(13) 0.087(13) 0.081(13) -0.015(11) 0.027(11) -0.034(11)
C33 0.037(11) 0.067(11) 0.073(13) 0.000(10) 0.027(9) -0.021(9)
C34 0.090(16) 0.095(15) 0.074(14) -0.008(12) 0.006(12) -0.054(14)
C35 0.11(2) 0.14(2) 0.12(2) 0.029(17) -0.001(17) -0.046(18)
C36 0.094(16) 0.108(16) 0.074(14) -0.012(12) -0.002(12) -0.049(13)
C37 0.105(18) 0.119(18) 0.19(3) -0.039(18) 0.071(18) -0.055(15)
C38 0.101(17) 0.117(18) 0.115(18) -0.027(15) -0.013(14) -0.026(14)
C39 0.105(19) 0.17(2) 0.13(2) -0.055(18) -0.022(16) -0.033(17)
C40 0.068(14) 0.051(11) 0.073(15) -0.030(10) -0.003(12) -0.019(10)
C41 0.057(12) 0.074(12) 0.041(11) -0.018(10) 0.009(9) -0.031(10)
C42 0.091(14) 0.053(11) 0.062(12) 0.000(10) -0.011(12) -0.024(11)
C43 0.079(14) 0.052(11) 0.056(13) 0.016(9) -0.003(11) 0.003(11)
C44 0.074(14) 0.107(16) 0.039(11) -0.023(11) 0.024(10) -0.054(13)
C45 0.080(13) 0.058(12) 0.075(13) -0.017(10) -0.017(11) -0.017(11)
C46 0.079(13) 0.052(11) 0.079(14) -0.018(10) 0.003(11) -0.019(10)
C47 0.067(12) 0.071(12) 0.063(12) 0.003(10) -0.012(10) -0.010(10)
C48 0.064(13) 0.108(16) 0.137(19) -0.049(14) 0.016(13) -0.025(12)
C49 0.089(16) 0.131(19) 0.079(15) 0.003(13) -0.013(12) -0.004(14)
C50 0.096(16) 0.084(14) 0.15(2) -0.015(14) 0.012(15) -0.044(13)

loop_
_atom_type_symbol
_atom_type_description
_atom_type_scat_dispersion_real
_atom_type_scat_dispersion_imag
_atom_type_scat_source
C C 0.0033 0.0016 'International Tables Vol C Tables 4.2.6.8 and 6.1.1.4'
H H 0.0000 0.0000 'International Tables Vol C Tables 4.2.6.8 and 6.1.1.4'
N N 0.0061 0.0033 'International Tables Vol C Tables 4.2.6.8 and 6.1.1.4'
O O 0.0106 0.0060 'International Tables Vol C Tables 4.2.6.8 and 6.1.1.4'
Si Si 0.0817 0.0704 'International Tables Vol C Tables 4.2.6.8 and 6.1.1.4'
Br Br -0.2901 2.4595 'International Tables Vol C Tables 4.2.6.8 and 6.1.1.4'

loop_
_geom_angle_atom_site_label_1
_geom_angle_atom_site_label_2
_geom_angle_atom_site_label_3
_geom_angle
_geom_angle_site_symmetry_1
_geom_angle_site_symmetry_3
_geom_angle_publ_flag
C49 Si5 C48 110.2(10) . . ?
C49 Si5 C47 112.8(9) . . ?
C48 Si5 C47 111.8(9) . . ?
C49 Si5 C50 108.3(10) . . ?
C48 Si5 C50 107.6(9) . . ?
C47 Si5 C50 105.9(9) . . ?
C39 Si6 C38 110.3(11) . . ?
C39 Si6 C36 107.7(10) . . ?
C38 Si6 C36 107.4(10) . . ?
C39 Si6 C37 107.3(12) . . ?
C38 Si6 C37 113.3(10) . . ?
C36 Si6 C37 110.7(10) . . ?
C35 O2 C34 111.0(17) . . ?
C45 O6 C46 114.3(12) . . ?
C8 N1 C7 116.9(13) . . ?
C10 N2 C8 114.6(15) . . ?
C10 N2 C9 121.4(14) . . ?
C8 N2 C9 123.9(14) . . ?
N4 N3 C8 122.2(13) . . ?
N4 N3 C11 116.1(12) . . ?
C8 N3 C11 109.7(13) . . ?
N3 N4 C29 115.7(13) . . ?
N3 N4 C12 115.1(13) . . ?
C29 N4 C12 120.4(13) . . ?
N6 N5 C40 119.9(14) . . ?
N6 N5 C16 113.6(12) . . ?
C40 N5 C16 122.3(14) . . ?
N5 N6 C20 118.2(14) . . ?
N5 N6 C17 116.0(12) . . ?
C20 N6 C17 110.5(13) . . ?
C19 N7 C20 112.5(16) . . ?
C19 N7 C24 125.9(14) . . ?
C20 N7 C24 121.5(15) . . ?
C20 N8 C21 120.7(16) . . ?
C33 N9 C30 109.7(13) . . ?
C33 N9 C34 121.3(14) . . ?
C30 N9 C34 129.0(14) . . ?
C41 N10 C44 105.8(14) . . ?
C41 N10 C45 123.4(14) . . ?
C44 N10 C45 129.3(16) . . ?
C2 C1 C6 118.7(18) . . ?
C1 C2 C3 120.1(18) . . ?
C4 C3 C2 123.1(18) . . ?
C3 C4 C5 119.4(17) . . ?
C3 C4 C9 120.7(17) . . ?
C5 C4 C9 119.9(15) . . ?
C6 C5 C4 117.5(16) . . ?
C6 C5 C7 121.3(17) . . ?
C4 C5 C7 121.1(15) . . ?
C1 C6 C5 121.3(18) . . ?
N1 C7 C5 112.8(13) . . ?
N1 C8 N2 135.6(15) . . ?
N1 C8 N3 120.8(15) . . ?
N2 C8 N3 103.6(15) . . ?
C4 C9 N2 111.0(14) . . ?
O1 C10 N2 124.8(16) . . ?
O1 C10 C11 129.3(18) . . ?
N2 C10 C11 105.8(17) . . ?
N3 C11 C10 102.4(14) . . ?
N3 C11 C14 111.7(12) . . ?
C10 C11 C14 111.6(14) . . ?
N4 C12 C13 109.1(12) . . ?
C12 C13 C14 107.7(12) . . ?
C12 C13 C15 114.4(12) . . ?
C14 C13 C15 112.0(12) . . ?
C11 C14 C13 113.9(13) . . ?
C18 C15 C16 107.9(12) . . ?
C18 C15 C13 111.0(12) . . ?
C16 C15 C13 110.4(12) . . ?
N5 C16 C15 107.0(12) . . ?
C18 C17 N6 112.2(14) . . ?
C18 C17 C19 111.5(14) . . ?
N6 C17 C19 99.2(12) . . ?
C17 C18 C15 115.3(13) . . ?
O5 C19 N7 124.5(17) . . ?
O5 C19 C17 126.4(15) . . ?
N7 C19 C17 109.0(14) . . ?
N8 C20 N7 132.8(18) . . ?
N8 C20 N6 123.7(16) . . ?
N7 C20 N6 103.5(16) . . ?
N8 C21 C22 112.1(14) . . ?
C28 C22 C23 121.6(17) . . ?
C28 C22 C21 115.7(18) . . ?
C23 C22 C21 122.6(17) . . ?
C25 C23 C22 120.8(17) . . ?
C25 C23 C24 120.7(17) . . ?
C22 C23 C24 118.3(18) . . ?
C23 C24 N7 115.5(15) . . ?
C23 C25 C26 123(2) . . ?
C25 C26 C27 114.2(19) . . ?
C28 C27 C26 125(2) . . ?
C27 C28 C22 115.3(18) . . ?
O3 C29 N4 115.4(16) . . ?
O3 C29 C30 125.7(16) . . ?
N4 C29 C30 118.7(15) . . ?
N9 C30 C31 109.7(14) . . ?
N9 C30 C29 122.4(15) . . ?
C31 C30 C29 127.8(16) . . ?
C30 C31 C32 104.3(15) . . ?
C33 C32 C31 108.0(15) . . ?
C33 C32 Br1 129.1(12) . . ?
C31 C32 Br1 122.8(14) . . ?
N9 C33 C32 108.2(13) . . ?
N9 C33 Br3 125.2(13) . . ?
C32 C33 Br3 126.6(13) . . ?
N9 C34 O2 111.0(16) . . ?
O2 C35 C36 106.2(18) . . ?
C35 C36 Si6 123.5(16) . . ?
O4 C40 N5 118.6(16) . . ?
O4 C40 C41 125.9(17) . . ?
N5 C40 C41 115.4(16) . . ?
N10 C41 C42 108.0(14) . . ?
N10 C41 C40 119.8(16) . . ?
C42 C41 C40 131.9(18) . . ?
C41 C42 C43 107.7(16) . . ?
C44 C43 C42 106.2(14) . . ?
C44 C43 Br4 125.5(15) . . ?
C42 C43 Br4 128.2(15) . . ?
C43 C44 N10 112.3(15) . . ?
C43 C44 Br2 128.8(14) . . ?
N10 C44 Br2 118.9(15) . . ?
O6 C45 N10 113.7(14) . . ?
O6 C46 C47 106.5(13) . . ?
C46 C47 Si5 115.7(12) . . ?

loop_
_geom_bond_atom_site_label_1
_geom_bond_atom_site_label_2
_geom_bond_distance
_geom_bond_site_symmetry_2
_geom_bond_publ_flag
Br1 C32 1.848(18) . ?
Br2 C44 1.917(17) . ?
Br3 C33 1.849(14) . ?
Br4 C43 1.836(15) . ?
Si5 C49 1.865(18) . ?
Si5 C48 1.86(2) . ?
Si5 C47 1.875(18) . ?
Si5 C50 1.899(18) . ?
Si6 C39 1.83(2) . ?
Si6 C38 1.88(2) . ?
Si6 C36 1.88(2) . ?
Si6 C37 1.896(18) . ?
O1 C10 1.20(2) . ?
O2 C35 1.34(2) . ?
O2 C34 1.51(2) . ?
O3 C29 1.236(18) . ?
O4 C40 1.194(18) . ?
O5 C19 1.221(18) . ?
O6 C45 1.353(18) . ?
O6 C46 1.429(19) . ?
N1 C8 1.27(2) . ?
N1 C7 1.410(19) . ?
N2 C10 1.38(2) . ?
N2 C8 1.41(2) . ?
N2 C9 1.486(19) . ?
N3 N4 1.395(16) . ?
N3 C8 1.428(19) . ?
N3 C11 1.486(19) . ?
N4 C29 1.39(2) . ?
N4 C12 1.460(18) . ?
N5 N6 1.382(17) . ?
N5 C40 1.43(2) . ?
N5 C16 1.481(18) . ?
N6 C20 1.44(2) . ?
N6 C17 1.453(18) . ?
N7 C19 1.351(19) . ?
N7 C20 1.38(2) . ?
N7 C24 1.53(2) . ?
N8 C20 1.27(2) . ?
N8 C21 1.47(2) . ?
N9 C33 1.352(18) . ?
N9 C30 1.346(19) . ?
N9 C34 1.46(2) . ?
N10 C41 1.37(2) . ?
N10 C44 1.378(19) . ?
N10 C45 1.47(2) . ?
C1 C2 1.36(3) . ?
C1 C6 1.42(2) . ?
C2 C3 1.41(3) . ?
C3 C4 1.34(2) . ?
C4 C5 1.43(2) . ?
C4 C9 1.46(2) . ?
C5 C6 1.43(2) . ?
C5 C7 1.48(2) . ?
C10 C11 1.51(2) . ?
C11 C14 1.54(2) . ?
C12 C13 1.55(2) . ?
C13 C14 1.553(19) . ?
C13 C15 1.56(2) . ?
C15 C18 1.49(2) . ?
C15 C16 1.496(19) . ?
C17 C18 1.448(19) . ?
C17 C19 1.51(2) . ?
C21 C22 1.49(2) . ?
C22 C28 1.36(2) . ?
C22 C23 1.36(2) . ?
C23 C25 1.31(2) . ?
C23 C24 1.43(2) . ?
C25 C26 1.35(3) . ?
C26 C27 1.42(3) . ?
C27 C28 1.36(3) . ?
C29 C30 1.47(2) . ?
C30 C31 1.39(2) . ?
C31 C32 1.44(2) . ?
C32 C33 1.37(2) . ?
C35 C36 1.54(3) . ?
C40 C41 1.45(2) . ?
C41 C42 1.39(2) . ?
C42 C43 1.40(2) . ?
C43 C44 1.32(2) . ?
C46 C47 1.58(2) . ?
